data_7105957
loop_
_publ_author_name
'Daniel Stern'
'Nils Finkelmeier'
'Dietmar Stalke'

_publ_section_title
;
 Assessment of the LiX salt-effect in anthracenyl lithiums
;
_journal_name_full Chem.Commun.
_journal_page_first 2113
_journal_paper_doi 10.1039/c0cc02772c
_journal_volume 47
_journal_year 2011
_chemical_formula_moiety 'C44 H48 Br2 Li2 O4'
_chemical_formula_sum 'C44 H48 Br2 Li2 O4'
_chemical_formula_weight 814.52
_chemical_name_systematic
;
?
;
_space_group_IT_number 2
_symmetry_cell_setting triclinic
_symmetry_space_group_name_Hall '-P 1'
_symmetry_space_group_name_H-M 'P -1'
_atom_sites_solution_hydrogens geom
_atom_sites_solution_primary direct
_atom_sites_solution_secondary difmap
_audit_creation_method SHELXL-97
_cell_angle_alpha 64.145(2)
_cell_angle_beta 78.978(2)
_cell_angle_gamma 89.269(2)
_cell_formula_units_Z 4
_cell_length_a 12.477(2)
_cell_length_b 17.529(3)
_cell_length_c 19.792(3)
_cell_measurement_reflns_used 9810
_cell_measurement_temperature 100(2)
_cell_measurement_theta_max 26.763
_cell_measurement_theta_min 2.193
_cell_volume 3811.3(11)
_computing_cell_refinement 'SAINT V7.46A'
_computing_data_collection 'APEX2 v2.2-0'
_computing_data_reduction 'SAINT V7.46A'
_computing_molecular_graphics 'XP in SHELXTL v6.10'
_computing_publication_material 'XP in SHELXTL v6.10'
_computing_structure_refinement 'SHELXL-97 (Sheldrick, 2008)'
_computing_structure_solution 'SHELXS-97 (Sheldrick, 2008)'
_diffrn_ambient_temperature 100(2)
_diffrn_measured_fraction_theta_full 0.998
_diffrn_measured_fraction_theta_max 0.998
_diffrn_measurement_device_type 'BRUKER TXS rotating anode'
_diffrn_measurement_method 'omega scans'
_diffrn_radiation_monochromator 'multilayer mirror optics'
_diffrn_radiation_source 'Mo rotating anode'
_diffrn_radiation_type MoK\a
_diffrn_radiation_wavelength 0.71073
_diffrn_reflns_av_R_equivalents 0.0322
_diffrn_reflns_av_sigmaI/netI 0.0246
_diffrn_reflns_limit_h_max 15
_diffrn_reflns_limit_h_min -14
_diffrn_reflns_limit_k_max 21
_diffrn_reflns_limit_k_min -18
_diffrn_reflns_limit_l_max 24
_diffrn_reflns_limit_l_min 0
_diffrn_reflns_number 77094
_diffrn_reflns_theta_full 25.68
_diffrn_reflns_theta_max 25.68
_diffrn_reflns_theta_min 1.67
_exptl_absorpt_coefficient_mu 2.169
_exptl_absorpt_correction_T_max 0.8993
_exptl_absorpt_correction_T_min 0.6708
_exptl_absorpt_correction_type multi-scan
_exptl_absorpt_process_details SADABS-2007/4
_exptl_crystal_colour yellow
_exptl_crystal_density_diffrn 1.419
_exptl_crystal_density_method 'not measured'
_exptl_crystal_description Platte
_exptl_crystal_F_000 1680
_exptl_crystal_size_max 0.20
_exptl_crystal_size_mid 0.20
_exptl_crystal_size_min 0.05
_refine_diff_density_max 0.697
_refine_diff_density_min -0.766
_refine_diff_density_rms 0.075
_refine_ls_extinction_method none
_refine_ls_goodness_of_fit_ref 1.073
_refine_ls_hydrogen_treatment constr
_refine_ls_matrix_type full
_refine_ls_number_parameters 937
_refine_ls_number_reflns 14441
_refine_ls_number_restraints 41
_refine_ls_restrained_S_all 1.082
_refine_ls_R_factor_all 0.0452
_refine_ls_R_factor_gt 0.0355
_refine_ls_shift/su_max 0.001
_refine_ls_shift/su_mean 0.000
_refine_ls_structure_factor_coef Fsqd
_refine_ls_weighting_details 'calc w=1/[\s^2^(Fo^2^)+(0.0563P)^2^+2.0145P] where P=(Fo^2^+2Fc^2^)/3'
_refine_ls_weighting_scheme calc
_refine_ls_wR_factor_gt 0.0953
_refine_ls_wR_factor_ref 0.0996
_reflns_number_gt 11881
_reflns_number_total 14441
_reflns_threshold_expression >2sigma(I)
_cod_data_source_file C0CC02772C.TXT
_cod_data_source_block 1_[BrAnLi_2THF]2
_cod_original_cell_volume 3811.4(11)
_cod_original_sg_symbol_Hall -P1
_cod_original_sg_symbol_H-M P-1
_cod_database_code 7105957

loop_
_symmetry_equiv_pos_as_xyz
'x, y, z'
'-x, -y, -z'

loop_
_atom_site_label
_atom_site_type_symbol
_atom_site_fract_x
_atom_site_fract_y
_atom_site_fract_z
_atom_site_U_iso_or_equiv
_atom_site_adp_type
_atom_site_occupancy
_atom_site_symmetry_multiplicity
_atom_site_calc_flag
_atom_site_refinement_flags
_atom_site_disorder_assembly
_atom_site_disorder_group
Br1 Br 0.24127(2) 1.229883(16) 0.382546(15) 0.02595(8) Uani 1 1 d . . .
Br2 Br -0.22765(2) 0.761768(19) 0.120431(17) 0.03416(8) Uani 1 1 d . . .
Br3 Br 0.75276(2) 0.729279(17) -0.113133(14) 0.02676(8) Uani 1 1 d . . .
Br4 Br 0.29574(2) 0.250118(16) 0.619071(14) 0.02414(7) Uani 1 1 d . . .
C1 C 0.09792(19) 1.07161(15) 0.26836(13) 0.0167(5) Uani 1 1 d . . .
C2 C 0.04550(19) 1.14041(14) 0.27748(13) 0.0153(5) Uani 1 1 d . . .
C3 C -0.05528(19) 1.16452(15) 0.25151(14) 0.0195(5) Uani 1 1 d . . .
H3 H -0.0840 1.1345 0.2281 0.023 Uiso 1 1 calc R . .
C4 C -0.1115(2) 1.22851(16) 0.25898(15) 0.0234(6) Uani 1 1 d . . .
H4 H -0.1768 1.2434 0.2398 0.028 Uiso 1 1 calc R . .
C5 C -0.0715(2) 1.27276(16) 0.29576(15) 0.0230(6) Uani 1 1 d . . .
H5 H -0.1116 1.3162 0.3025 0.028 Uiso 1 1 calc R . .
C6 C 0.0232(2) 1.25362(15) 0.32129(14) 0.0200(5) Uani 1 1 d . . .
H6 H 0.0483 1.2839 0.3458 0.024 Uiso 1 1 calc R . .
C7 C 0.08652(18) 1.18847(14) 0.31202(13) 0.0148(5) Uani 1 1 d . . .
C8 C 0.18572(19) 1.16825(14) 0.33571(13) 0.0159(5) Uani 1 1 d . . .
C9 C 0.24600(19) 1.10435(14) 0.32582(13) 0.0164(5) Uani 1 1 d . . .
C10 C 0.3503(2) 1.08448(15) 0.34724(14) 0.0213(5) Uani 1 1 d . . .
H10 H 0.3812 1.1160 0.3685 0.026 Uiso 1 1 calc R . .
C11 C 0.4056(2) 1.02142(17) 0.33767(16) 0.0276(6) Uani 1 1 d . . .
H11 H 0.4744 1.0094 0.3522 0.033 Uiso 1 1 calc R . .
C12 C 0.3610(2) 0.97355(17) 0.30607(16) 0.0276(6) Uani 1 1 d . . .
H12 H 0.3999 0.9295 0.2996 0.033 Uiso 1 1 calc R . .
C13 C 0.2623(2) 0.99062(16) 0.28492(15) 0.0241(6) Uani 1 1 d . . .
H13 H 0.2337 0.9576 0.2641 0.029 Uiso 1 1 calc R . .
C14 C 0.19980(19) 1.05676(15) 0.29294(14) 0.0169(5) Uani 1 1 d . . .
C15 C -0.05903(19) 0.90995(15) 0.23327(13) 0.0176(5) Uani 1 1 d . . .
C16 C -0.01336(19) 0.83966(15) 0.22307(13) 0.0173(5) Uani 1 1 d . . .
C17 C 0.0890(2) 0.81282(16) 0.24532(14) 0.0221(5) Uani 1 1 d . . .
H17 H 0.1240 0.8427 0.2664 0.027 Uiso 1 1 calc R . .
C18 C 0.1382(2) 0.74625(17) 0.23754(15) 0.0265(6) Uani 1 1 d . . .
H18 H 0.2059 0.7305 0.2531 0.032 Uiso 1 1 calc R . .
C19 C 0.0875(2) 0.70065(17) 0.20600(16) 0.0289(6) Uani 1 1 d . . .
H19 H 0.1213 0.6541 0.2008 0.035 Uiso 1 1 calc R . .
C20 C -0.0089(2) 0.72312(16) 0.18325(15) 0.0261(6) Uani 1 1 d . . .
H20 H -0.0411 0.6923 0.1619 0.031 Uiso 1 1 calc R . .
C21 C -0.0631(2) 0.79269(15) 0.19087(14) 0.0191(5) Uani 1 1 d . . .
C22 C -0.1625(2) 0.81822(16) 0.16814(14) 0.0207(5) Uani 1 1 d . . .
C23 C -0.2157(2) 0.88395(15) 0.17886(13) 0.0197(5) Uani 1 1 d . . .
C24 C -0.3199(2) 0.90924(17) 0.15913(15) 0.0267(6) Uani 1 1 d . . .
H24 H -0.3547 0.8814 0.1364 0.032 Uiso 1 1 calc R . .
C25 C -0.3696(2) 0.97231(18) 0.17242(16) 0.0308(6) Uani 1 1 d . . .
H25 H -0.4389 0.9873 0.1595 0.037 Uiso 1 1 calc R . .
C26 C -0.3194(2) 1.01576(17) 0.20520(16) 0.0286(6) Uani 1 1 d . . .
H26 H -0.3551 1.0592 0.2149 0.034 Uiso 1 1 calc R . .
C27 C -0.2192(2) 0.99479(15) 0.22280(15) 0.0227(5) Uani 1 1 d . . .
H27 H -0.1854 1.0257 0.2434 0.027 Uiso 1 1 calc R . .
C28 C -0.16255(19) 0.92825(15) 0.21158(13) 0.0182(5) Uani 1 1 d . . .
C29 C -0.0400(2) 1.09721(18) 0.03882(16) 0.0326(6) Uani 1 1 d U . .
H29A H -0.0685 1.0367 0.0634 0.039 Uiso 1 1 calc R . .
H29B H 0.0163 1.1080 -0.0077 0.039 Uiso 1 1 calc R . .
C30 C -0.1314(3) 1.1545(3) 0.01853(19) 0.0520(9) Uani 1 1 d U . .
H30A H -0.2033 1.1242 0.0496 0.062 Uiso 1 1 calc R . .
H30B H -0.1330 1.1764 -0.0366 0.062 Uiso 1 1 calc R . .
C31 C -0.1031(4) 1.2256(3) 0.0375(2) 0.0721(12) Uani 1 1 d U . .
H31A H -0.1594 1.2259 0.0800 0.087 Uiso 1 1 calc R . .
H31B H -0.0981 1.2814 -0.0078 0.087 Uiso 1 1 calc R . .
C32 C 0.0073(3) 1.20771(17) 0.06087(16) 0.0328(6) Uani 1 1 d U . .
H32A H 0.0685 1.2358 0.0161 0.039 Uiso 1 1 calc R . .
H32B H 0.0138 1.2269 0.1003 0.039 Uiso 1 1 calc R . .
C33 C 0.2910(2) 1.07199(17) 0.08684(16) 0.0282(6) Uani 1 1 d . . .
H33A H 0.3156 1.0802 0.1281 0.034 Uiso 1 1 calc R . .
H33B H 0.2739 1.1276 0.0487 0.034 Uiso 1 1 calc R . .
C34 C 0.3791(2) 1.0340(2) 0.0489(2) 0.0427(8) Uani 1 1 d . . .
H34A H 0.4104 1.0757 -0.0046 0.051 Uiso 1 1 calc R . .
H34B H 0.4389 1.0164 0.0777 0.051 Uiso 1 1 calc R . .
C35 C 0.3206(2) 0.95751(19) 0.05063(17) 0.0342(7) Uani 1 1 d . . .
H35A H 0.3412 0.9552 0.0008 0.041 Uiso 1 1 calc R . .
H35B H 0.3370 0.9038 0.0917 0.041 Uiso 1 1 calc R . .
C36 C 0.2012(2) 0.97370(18) 0.06699(16) 0.0280(6) Uani 1 1 d . . .
H36A H 0.1779 1.0126 0.0192 0.034 Uiso 1 1 calc R . .
H36B H 0.1539 0.9198 0.0915 0.034 Uiso 1 1 calc R . .
C37 C 0.0910(2) 0.85368(16) 0.45764(15) 0.0238(6) Uani 1 1 d . . .
H37A H 0.0385 0.8611 0.4983 0.029 Uiso 1 1 calc R . .
H37B H 0.1499 0.9004 0.4344 0.029 Uiso 1 1 calc R . .
C38 C 0.1376(2) 0.76847(17) 0.48953(16) 0.0276(6) Uani 1 1 d . . .
H38A H 0.1427 0.7500 0.5437 0.033 Uiso 1 1 calc R . .
H38B H 0.2113 0.7704 0.4591 0.033 Uiso 1 1 calc R . .
C39 C 0.0555(2) 0.70897(18) 0.48293(18) 0.0338(7) Uani 1 1 d . . .
H39A H 0.0934 0.6763 0.4567 0.041 Uiso 1 1 calc R . .
H39B H 0.0141 0.6687 0.5342 0.041 Uiso 1 1 calc R . .
C40 C -0.0206(2) 0.76861(16) 0.43543(15) 0.0237(6) Uani 1 1 d . . .
H40A H -0.0344 0.7522 0.3957 0.028 Uiso 1 1 calc R . .
H40B H -0.0915 0.7672 0.4686 0.028 Uiso 1 1 calc R . .
C41 C -0.1244(2) 0.99568(16) 0.44544(14) 0.0213(5) Uani 1 1 d . . .
H41A H -0.0540 1.0311 0.4245 0.026 Uiso 1 1 calc R . .
H41B H -0.1209 0.9484 0.4959 0.026 Uiso 1 1 calc R . .
C42 C -0.2192(2) 1.04880(16) 0.45328(15) 0.0242(6) Uani 1 1 d . . .
H42A H -0.1974 1.1102 0.4216 0.029 Uiso 1 1 calc R . .
H42B H -0.2450 1.0379 0.5074 0.029 Uiso 1 1 calc R . .
C43 C -0.3083(2) 1.0188(2) 0.42397(19) 0.0355(7) Uani 1 1 d . . .
H43A H -0.3784 1.0017 0.4620 0.043 Uiso 1 1 calc R . .
H43B H -0.3203 1.0643 0.3748 0.043 Uiso 1 1 calc R . .
C44 C -0.2626(2) 0.94351(17) 0.41329(15) 0.0243(6) Uani 1 1 d . . .
H44A H -0.2837 0.8902 0.4612 0.029 Uiso 1 1 calc R . .
H44B H -0.2890 0.9376 0.3716 0.029 Uiso 1 1 calc R . .
C45 C 0.42376(19) 0.41042(14) 0.34646(13) 0.0157(5) Uani 1 1 d . . .
C46 C 0.47458(18) 0.33797(14) 0.39232(13) 0.0147(5) Uani 1 1 d . . .
C47 C 0.56964(19) 0.31133(15) 0.35661(14) 0.0184(5) Uani 1 1 d . . .
H47 H 0.5980 0.3439 0.3033 0.022 Uiso 1 1 calc R . .
C48 C 0.62048(19) 0.24131(16) 0.39626(14) 0.0206(5) Uani 1 1 d . . .
H48 H 0.6825 0.2257 0.3703 0.025 Uiso 1 1 calc R . .
C49 C 0.5811(2) 0.19171(15) 0.47604(14) 0.0209(5) Uani 1 1 d . . .
H49 H 0.6167 0.1428 0.5035 0.025 Uiso 1 1 calc R . .
C50 C 0.4923(2) 0.21403(15) 0.51356(14) 0.0190(5) Uani 1 1 d . . .
H50 H 0.4670 0.1805 0.5671 0.023 Uiso 1 1 calc R . .
C51 C 0.43649(18) 0.28705(14) 0.47381(13) 0.0152(5) Uani 1 1 d . . .
C52 C 0.34610(19) 0.31269(14) 0.51063(13) 0.0152(5) Uani 1 1 d . . .
C53 C 0.29039(18) 0.38289(14) 0.47010(14) 0.0163(5) Uani 1 1 d . . .
C54 C 0.19906(19) 0.41153(16) 0.50606(15) 0.0217(5) Uani 1 1 d . . .
H54 H 0.1748 0.3828 0.5602 0.026 Uiso 1 1 calc R . .
C55 C 0.1464(2) 0.47866(17) 0.46463(16) 0.0258(6) Uani 1 1 d . . .
H55 H 0.0869 0.4970 0.4901 0.031 Uiso 1 1 calc R . .
C56 C 0.1792(2) 0.52184(16) 0.38358(16) 0.0254(6) Uani 1 1 d . . .
H56 H 0.1401 0.5675 0.3547 0.030 Uiso 1 1 calc R . .
C57 C 0.26690(19) 0.49734(15) 0.34765(15) 0.0204(5) Uani 1 1 d . . .
H57 H 0.2881 0.5270 0.2934 0.024 Uiso 1 1 calc R . .
C58 C 0.32909(19) 0.42876(14) 0.38785(14) 0.0167(5) Uani 1 1 d . . .
C59 C 0.57551(19) 0.57991(15) 0.15279(13) 0.0161(5) Uani 1 1 d . . .
C60 C 0.52860(19) 0.64773(14) 0.09817(13) 0.0152(5) Uani 1 1 d . . .
C61 C 0.42341(19) 0.67299(15) 0.12192(14) 0.0191(5) Uani 1 1 d . . .
H61 H 0.3874 0.6440 0.1743 0.023 Uiso 1 1 calc R . .
C62 C 0.3733(2) 0.73651(15) 0.07263(15) 0.0219(5) Uani 1 1 d . . .
H62 H 0.3041 0.7515 0.0909 0.026 Uiso 1 1 calc R . .
C63 C 0.4243(2) 0.78029(16) -0.00593(15) 0.0229(5) Uani 1 1 d . . .
H63 H 0.3887 0.8241 -0.0404 0.028 Uiso 1 1 calc R . .
C64 C 0.5238(2) 0.75990(15) -0.03232(14) 0.0204(5) Uani 1 1 d . . .
H64 H 0.5568 0.7899 -0.0852 0.024 Uiso 1 1 calc R . .
C65 C 0.58021(19) 0.69409(14) 0.01783(13) 0.0155(5) Uani 1 1 d . . .
C66 C 0.68319(19) 0.67170(15) -0.00696(13) 0.0163(5) Uani 1 1 d . . .
C67 C 0.73747(19) 0.60839(14) 0.04353(13) 0.0150(5) Uani 1 1 d . . .
C68 C 0.8453(2) 0.58676(16) 0.02073(14) 0.0205(5) Uani 1 1 d . . .
H68 H 0.8829 0.6164 -0.0312 0.025 Uiso 1 1 calc R . .
C69 C 0.8944(2) 0.52498(16) 0.07168(15) 0.0234(6) Uani 1 1 d . . .
H69 H 0.9661 0.5122 0.0552 0.028 Uiso 1 1 calc R . .
C70 C 0.8398(2) 0.47900(16) 0.14958(14) 0.0221(5) Uani 1 1 d . . .
H70 H 0.8744 0.4353 0.1849 0.027 Uiso 1 1 calc R . .
C71 C 0.7377(2) 0.49792(15) 0.17326(14) 0.0188(5) Uani 1 1 d . . .
H71 H 0.7022 0.4664 0.2255 0.023 Uiso 1 1 calc R . .
C72 C 0.68118(19) 0.56336(14) 0.12290(13) 0.0148(5) Uani 1 1 d . . .
C73 C 0.2160(2) 0.42817(16) 0.21333(15) 0.0235(6) Uani 1 1 d . . .
H73A H 0.1895 0.4245 0.2652 0.028 Uiso 1 1 calc R . .
H73B H 0.2261 0.3701 0.2181 0.028 Uiso 1 1 calc R . .
C74 C 0.1349(2) 0.47114(18) 0.16164(16) 0.0298(6) Uani 1 1 d . . .
H74A H 0.0808 0.4990 0.1851 0.036 Uiso 1 1 calc R . .
H74B H 0.0954 0.4292 0.1523 0.036 Uiso 1 1 calc R . .
C75 C 0.2062(2) 0.53705(17) 0.08686(16) 0.0281(6) Uani 1 1 d . . .
H75A H 0.1878 0.5337 0.0417 0.034 Uiso 1 1 calc R . .
H75B H 0.1975 0.5954 0.0817 0.034 Uiso 1 1 calc R . .
C76 C 0.3209(2) 0.51169(16) 0.09566(14) 0.0230(5) Uani 1 1 d . . .
H76A H 0.3397 0.4665 0.0792 0.028 Uiso 1 1 calc R . .
H76B H 0.3755 0.5611 0.0652 0.028 Uiso 1 1 calc R . .
C77 C 0.5733(2) 0.39227(17) 0.10363(15) 0.0264(6) Uani 1 1 d . . .
H77A H 0.6148 0.4487 0.0783 0.032 Uiso 1 1 calc R . .
H77B H 0.5252 0.3896 0.0702 0.032 Uiso 1 1 calc R . .
C78 C 0.6503(2) 0.32178(19) 0.12013(17) 0.0319(7) Uani 1 1 d . . .
H78A H 0.7189 0.3386 0.1300 0.038 Uiso 1 1 calc R . .
H78B H 0.6684 0.3067 0.0768 0.038 Uiso 1 1 calc R . .
C79 C 0.5846(2) 0.24719(18) 0.19245(17) 0.0314(6) Uani 1 1 d . . .
H79A H 0.5644 0.2005 0.1807 0.038 Uiso 1 1 calc R . .
H79B H 0.6272 0.2248 0.2335 0.038 Uiso 1 1 calc R . .
C80 C 0.4829(2) 0.28647(15) 0.21597(15) 0.0232(5) Uani 1 1 d . . .
H80A H 0.4192 0.2717 0.1996 0.028 Uiso 1 1 calc R . .
H80B H 0.4647 0.2659 0.2723 0.028 Uiso 1 1 calc R . .
C81 C 0.5095(2) 0.71807(15) 0.25883(15) 0.0242(6) Uani 1 1 d . . .
H81A H 0.5062 0.7385 0.2041 0.029 Uiso 1 1 calc R . .
H81B H 0.5869 0.7225 0.2627 0.029 Uiso 1 1 calc R . .
C82 C 0.4401(2) 0.76971(17) 0.29358(18) 0.0315(7) Uani 1 1 d . . .
H82A H 0.3887 0.8017 0.2608 0.038 Uiso 1 1 calc R . .
H82B H 0.4871 0.8103 0.2997 0.038 Uiso 1 1 calc R . .
C83 C 0.3777(2) 0.70344(18) 0.37162(17) 0.0309(6) Uani 1 1 d . . .
H83A H 0.3860 0.7187 0.4131 0.037 Uiso 1 1 calc R . .
H83B H 0.2989 0.6974 0.3719 0.037 Uiso 1 1 calc R . .
C84 C 0.4318(2) 0.62265(17) 0.38048(15) 0.0262(6) Uani 1 1 d . . .
H84A H 0.4971 0.6177 0.4033 0.031 Uiso 1 1 calc R . .
H84B H 0.3801 0.5719 0.4133 0.031 Uiso 1 1 calc R . .
C85 C 0.6458(2) 0.47824(17) 0.41494(15) 0.0308(6) Uani 1 1 d . . .
H85A H 0.5798 0.4377 0.4374 0.037 Uiso 1 1 calc R . .
H85B H 0.6422 0.5148 0.4417 0.037 Uiso 1 1 calc R . .
C86 C 0.7484(3) 0.43186(19) 0.4210(2) 0.0474(9) Uani 1 1 d . . .
H86A H 0.7371 0.3770 0.4193 0.057 Uiso 1 1 calc R . .
H86B H 0.7722 0.4211 0.4691 0.057 Uiso 1 1 calc R . .
C87 C 0.8324(3) 0.4928(2) 0.3507(2) 0.0477(9) Uani 1 1 d . . .
H87A H 0.8662 0.4639 0.3196 0.057 Uiso 1 1 calc R . .
H87B H 0.8908 0.5153 0.3662 0.057 Uiso 1 1 calc R . .
C88 C 0.7649(2) 0.56446(18) 0.30558(16) 0.0280(6) Uani 1 1 d . . .
H88A H 0.7746 0.6148 0.3149 0.034 Uiso 1 1 calc R . .
H88B H 0.7870 0.5817 0.2498 0.034 Uiso 1 1 calc R . .
Li1 Li 0.0637(3) 1.0321(3) 0.1790(2) 0.0205(9) Uani 1 1 d . . .
Li2 Li -0.0221(3) 0.9468(3) 0.3221(2) 0.0198(9) Uani 1 1 d . . .
Li3 Li 0.4535(3) 0.4574(3) 0.2184(2) 0.0189(8) Uani 1 1 d . . .
Li4 Li 0.5323(3) 0.5410(3) 0.2796(2) 0.0211(9) Uani 1 1 d . . .
O1 O 0.00529(15) 1.11727(11) 0.09120(10) 0.0263(4) Uani 1 1 d . . .
O2 O 0.19655(14) 1.01193(11) 0.11802(10) 0.0257(4) Uani 1 1 d . . .
O3 O 0.03662(15) 0.85208(11) 0.40048(10) 0.0237(4) Uani 1 1 d . . .
O4 O -0.14603(14) 0.96330(11) 0.39361(10) 0.0252(4) Uani 1 1 d . . .
O5 O 0.31685(13) 0.48106(11) 0.17640(9) 0.0209(4) Uani 1 1 d . . .
O6 O 0.51060(15) 0.37682(11) 0.17776(10) 0.0235(4) Uani 1 1 d . . .
O7 O 0.46226(14) 0.63166(10) 0.30329(10) 0.0214(4) Uani 1 1 d . . .
O8 O 0.65385(14) 0.52860(11) 0.33416(10) 0.0238(4) Uani 1 1 d . . .

loop_
_atom_site_aniso_label
_atom_site_aniso_U_11
_atom_site_aniso_U_22
_atom_site_aniso_U_33
_atom_site_aniso_U_23
_atom_site_aniso_U_13
_atom_site_aniso_U_12
Br1 0.03288(15) 0.02288(14) 0.02534(15) -0.01245(12) -0.00846(11) -0.00342(11)
Br2 0.03347(16) 0.04481(18) 0.03134(17) -0.02524(14) -0.00073(12) -0.01306(13)
Br3 0.02900(14) 0.02803(15) 0.01647(14) -0.00560(11) 0.00015(10) 0.00147(11)
Br4 0.02672(14) 0.02527(14) 0.01711(14) -0.00819(11) 0.00026(10) -0.00135(11)
C1 0.0172(11) 0.0160(12) 0.0153(12) -0.0064(10) -0.0011(9) -0.0025(9)
C2 0.0171(11) 0.0126(11) 0.0114(11) -0.0019(9) -0.0003(9) -0.0021(9)
C3 0.0196(12) 0.0204(13) 0.0169(13) -0.0068(10) -0.0034(10) -0.0024(10)
C4 0.0174(12) 0.0232(13) 0.0255(14) -0.0076(11) -0.0034(10) 0.0031(10)
C5 0.0225(13) 0.0159(12) 0.0255(14) -0.0074(11) 0.0019(11) 0.0032(10)
C6 0.0255(13) 0.0137(12) 0.0176(13) -0.0065(10) 0.0020(10) -0.0016(10)
C7 0.0170(11) 0.0125(11) 0.0102(11) -0.0024(9) 0.0023(9) -0.0042(9)
C8 0.0218(12) 0.0131(11) 0.0111(12) -0.0040(9) -0.0028(9) -0.0035(9)
C9 0.0187(12) 0.0127(11) 0.0130(12) -0.0021(10) -0.0013(9) -0.0017(9)
C10 0.0215(12) 0.0189(13) 0.0210(13) -0.0052(11) -0.0073(10) -0.0032(10)
C11 0.0190(13) 0.0265(14) 0.0319(16) -0.0073(12) -0.0072(11) 0.0036(11)
C12 0.0246(14) 0.0205(13) 0.0391(17) -0.0146(12) -0.0066(12) 0.0084(11)
C13 0.0239(13) 0.0202(13) 0.0305(15) -0.0147(12) -0.0021(11) 0.0020(10)
C14 0.0179(12) 0.0139(12) 0.0165(12) -0.0054(10) -0.0012(10) 0.0006(9)
C15 0.0222(12) 0.0164(12) 0.0134(12) -0.0063(10) -0.0024(10) -0.0011(10)
C16 0.0188(12) 0.0180(12) 0.0135(12) -0.0069(10) 0.0002(9) -0.0038(10)
C17 0.0238(13) 0.0213(13) 0.0201(13) -0.0082(11) -0.0042(10) -0.0027(10)
C18 0.0236(13) 0.0259(14) 0.0271(15) -0.0101(12) -0.0030(11) 0.0033(11)
C19 0.0328(15) 0.0201(13) 0.0306(16) -0.0129(12) 0.0051(12) 0.0002(11)
C20 0.0309(14) 0.0251(14) 0.0238(14) -0.0162(12) 0.0050(11) -0.0073(11)
C21 0.0213(12) 0.0199(12) 0.0129(12) -0.0071(10) 0.0042(10) -0.0072(10)
C22 0.0236(13) 0.0242(13) 0.0122(12) -0.0083(11) 0.0026(10) -0.0121(10)
C23 0.0225(12) 0.0195(12) 0.0104(12) -0.0011(10) -0.0009(10) -0.0077(10)
C24 0.0249(13) 0.0303(15) 0.0194(14) -0.0044(12) -0.0074(11) -0.0083(11)
C25 0.0248(14) 0.0290(15) 0.0289(16) -0.0022(13) -0.0102(12) 0.0002(12)
C26 0.0269(14) 0.0200(13) 0.0321(16) -0.0052(12) -0.0063(12) 0.0042(11)
C27 0.0260(13) 0.0168(12) 0.0217(14) -0.0058(11) -0.0032(11) -0.0028(10)
C28 0.0192(12) 0.0173(12) 0.0120(12) -0.0018(10) -0.0007(9) -0.0043(10)
C29 0.0416(16) 0.0337(15) 0.0188(14) -0.0067(12) -0.0093(12) -0.0136(12)
C30 0.0276(15) 0.092(3) 0.0289(17) -0.0179(17) -0.0106(13) 0.0041(16)
C31 0.091(3) 0.090(3) 0.056(2) -0.042(2) -0.041(2) 0.067(2)
C32 0.0496(17) 0.0199(14) 0.0242(15) -0.0079(12) -0.0018(13) 0.0016(12)
C33 0.0254(14) 0.0285(15) 0.0300(15) -0.0152(13) 0.0021(11) -0.0040(11)
C34 0.0210(14) 0.070(2) 0.056(2) -0.0444(19) -0.0075(14) 0.0064(15)
C35 0.0400(17) 0.0337(16) 0.0319(16) -0.0186(14) -0.0042(13) 0.0140(13)
C36 0.0288(14) 0.0328(15) 0.0248(15) -0.0172(13) 0.0003(11) -0.0027(12)
C37 0.0289(14) 0.0267(14) 0.0196(13) -0.0120(11) -0.0093(11) 0.0035(11)
C38 0.0278(14) 0.0336(15) 0.0304(15) -0.0198(13) -0.0129(12) 0.0131(12)
C39 0.0400(17) 0.0265(15) 0.0374(17) -0.0128(13) -0.0171(14) 0.0080(13)
C40 0.0201(12) 0.0224(13) 0.0245(14) -0.0069(11) -0.0037(11) -0.0027(10)
C41 0.0217(12) 0.0225(13) 0.0179(13) -0.0082(11) -0.0017(10) -0.0012(10)
C42 0.0281(14) 0.0238(13) 0.0243(14) -0.0134(12) -0.0071(11) 0.0040(11)
C43 0.0316(15) 0.0420(18) 0.0453(19) -0.0276(15) -0.0158(14) 0.0112(13)
C44 0.0218(13) 0.0260(14) 0.0237(14) -0.0110(12) -0.0010(11) -0.0061(11)
C45 0.0179(11) 0.0145(11) 0.0155(12) -0.0074(10) -0.0032(9) -0.0019(9)
C46 0.0156(11) 0.0141(11) 0.0150(12) -0.0071(10) -0.0030(9) -0.0026(9)
C47 0.0195(12) 0.0193(12) 0.0149(12) -0.0074(10) -0.0005(10) -0.0013(10)
C48 0.0174(12) 0.0223(13) 0.0230(14) -0.0118(11) -0.0022(10) 0.0046(10)
C49 0.0231(13) 0.0170(12) 0.0227(13) -0.0074(11) -0.0090(10) 0.0070(10)
C50 0.0229(12) 0.0160(12) 0.0161(12) -0.0051(10) -0.0043(10) -0.0006(10)
C51 0.0151(11) 0.0144(11) 0.0177(12) -0.0086(10) -0.0028(9) -0.0029(9)
C52 0.0178(11) 0.0152(11) 0.0123(12) -0.0066(10) -0.0007(9) -0.0056(9)
C53 0.0141(11) 0.0145(12) 0.0223(13) -0.0105(10) -0.0019(10) -0.0027(9)
C54 0.0170(12) 0.0253(13) 0.0247(14) -0.0149(11) 0.0009(10) -0.0024(10)
C55 0.0150(12) 0.0272(14) 0.0377(16) -0.0182(13) -0.0016(11) 0.0021(10)
C56 0.0202(13) 0.0198(13) 0.0350(16) -0.0099(12) -0.0089(11) 0.0047(10)
C57 0.0195(12) 0.0168(12) 0.0235(14) -0.0067(11) -0.0068(10) -0.0004(10)
C58 0.0169(11) 0.0137(11) 0.0208(13) -0.0081(10) -0.0057(10) -0.0018(9)
C59 0.0173(11) 0.0163(12) 0.0156(12) -0.0086(10) -0.0010(9) -0.0020(9)
C60 0.0184(12) 0.0135(11) 0.0151(12) -0.0082(10) -0.0020(9) -0.0015(9)
C61 0.0187(12) 0.0164(12) 0.0214(13) -0.0097(11) 0.0011(10) -0.0021(10)
C62 0.0204(12) 0.0187(12) 0.0267(14) -0.0111(11) -0.0028(11) 0.0021(10)
C63 0.0239(13) 0.0181(12) 0.0262(14) -0.0072(11) -0.0101(11) 0.0037(10)
C64 0.0245(13) 0.0174(12) 0.0167(13) -0.0051(10) -0.0045(10) -0.0007(10)
C65 0.0177(11) 0.0122(11) 0.0180(12) -0.0076(10) -0.0044(9) -0.0020(9)
C66 0.0204(12) 0.0161(12) 0.0108(12) -0.0056(10) 0.0000(9) -0.0049(9)
C67 0.0175(11) 0.0139(11) 0.0151(12) -0.0084(10) -0.0015(9) -0.0026(9)
C68 0.0214(12) 0.0223(13) 0.0172(13) -0.0104(11) 0.0020(10) -0.0016(10)
C69 0.0185(12) 0.0268(14) 0.0259(14) -0.0141(12) -0.0005(10) 0.0031(10)
C70 0.0236(13) 0.0202(13) 0.0206(13) -0.0059(11) -0.0081(10) 0.0060(10)
C71 0.0230(12) 0.0192(12) 0.0137(12) -0.0071(10) -0.0025(10) -0.0017(10)
C72 0.0181(11) 0.0129(11) 0.0161(12) -0.0088(10) -0.0035(9) -0.0006(9)
C73 0.0221(13) 0.0225(13) 0.0222(14) -0.0062(11) -0.0046(11) -0.0047(10)
C74 0.0220(13) 0.0348(16) 0.0304(16) -0.0113(13) -0.0081(12) 0.0014(12)
C75 0.0325(15) 0.0241(14) 0.0267(15) -0.0062(12) -0.0163(12) 0.0020(11)
C76 0.0265(13) 0.0240(13) 0.0160(13) -0.0066(11) -0.0041(10) -0.0027(11)
C77 0.0355(15) 0.0246(14) 0.0181(14) -0.0114(11) 0.0022(11) -0.0062(12)
C78 0.0228(14) 0.0439(17) 0.0382(17) -0.0279(15) -0.0023(12) 0.0011(12)
C79 0.0357(16) 0.0289(15) 0.0356(17) -0.0165(13) -0.0157(13) 0.0113(12)
C80 0.0256(13) 0.0189(13) 0.0255(14) -0.0101(11) -0.0052(11) -0.0014(10)
C81 0.0278(14) 0.0171(13) 0.0261(14) -0.0086(11) -0.0034(11) -0.0040(11)
C82 0.0309(15) 0.0218(14) 0.0479(19) -0.0197(14) -0.0117(13) 0.0051(12)
C83 0.0237(14) 0.0380(16) 0.0438(18) -0.0313(15) -0.0028(12) 0.0020(12)
C84 0.0297(14) 0.0300(15) 0.0202(14) -0.0152(12) 0.0023(11) -0.0033(11)
C85 0.0419(17) 0.0255(14) 0.0197(14) -0.0025(12) -0.0124(12) -0.0088(12)
C86 0.076(2) 0.0271(16) 0.056(2) -0.0214(16) -0.045(2) 0.0194(16)
C87 0.0396(18) 0.077(3) 0.054(2) -0.049(2) -0.0237(16) 0.0314(18)
C88 0.0242(14) 0.0334(15) 0.0313(16) -0.0196(13) -0.0034(11) -0.0039(12)
Li1 0.022(2) 0.024(2) 0.017(2) -0.0114(18) -0.0017(17) 0.0013(17)
Li2 0.024(2) 0.019(2) 0.017(2) -0.0076(17) -0.0060(17) 0.0002(17)
Li3 0.023(2) 0.018(2) 0.017(2) -0.0084(17) -0.0037(17) 0.0007(16)
Li4 0.024(2) 0.020(2) 0.019(2) -0.0096(18) -0.0021(17) -0.0006(17)
O1 0.0350(10) 0.0203(9) 0.0239(10) -0.0061(8) -0.0157(8) -0.0008(8)
O2 0.0239(9) 0.0295(10) 0.0264(10) -0.0184(9) 0.0044(8) -0.0058(8)
O3 0.0299(10) 0.0220(9) 0.0184(9) -0.0056(8) -0.0115(8) -0.0009(8)
O4 0.0219(9) 0.0292(10) 0.0287(10) -0.0204(9) 0.0043(8) -0.0048(8)
O5 0.0192(9) 0.0255(9) 0.0150(9) -0.0055(8) -0.0048(7) -0.0026(7)
O6 0.0333(10) 0.0188(9) 0.0177(9) -0.0098(8) 0.0005(8) 0.0004(8)
O7 0.0271(9) 0.0166(9) 0.0196(9) -0.0100(8) 0.0023(7) -0.0027(7)
O8 0.0245(9) 0.0257(10) 0.0172(9) -0.0050(8) -0.0068(7) -0.0023(8)

loop_
_atom_type_symbol
_atom_type_description
_atom_type_scat_dispersion_real
_atom_type_scat_dispersion_imag
_atom_type_scat_source
C C 0.0033 0.0016 'International Tables Vol C Tables 4.2.6.8 and 6.1.1.4'
H H 0.0000 0.0000 'International Tables Vol C Tables 4.2.6.8 and 6.1.1.4'
Li Li -0.0003 0.0001 'International Tables Vol C Tables 4.2.6.8 and 6.1.1.4'
O O 0.0106 0.0060 'International Tables Vol C Tables 4.2.6.8 and 6.1.1.4'
Br Br -0.2901 2.4595 'International Tables Vol C Tables 4.2.6.8 and 6.1.1.4'

loop_
_geom_angle_atom_site_label_1
_geom_angle_atom_site_label_2
_geom_angle_atom_site_label_3
_geom_angle
_geom_angle_site_symmetry_1
_geom_angle_site_symmetry_3
_geom_angle_publ_flag
C14 C1 C2 113.6(2) . . ?
C14 C1 Li1 120.58(19) . . ?
C2 C1 Li1 120.7(2) . . ?
C14 C1 Li2 112.87(19) . . ?
C2 C1 Li2 112.06(18) . . ?
Li1 C1 Li2 67.17(16) . . ?
C1 C2 C3 119.1(2) . . ?
C1 C2 C7 124.3(2) . . ?
C3 C2 C7 116.5(2) . . ?
C4 C3 C2 123.0(2) . . ?
C4 C3 H3 118.5 . . ?
C2 C3 H3 118.5 . . ?
C3 C4 C5 119.4(2) . . ?
C3 C4 H4 120.3 . . ?
C5 C4 H4 120.3 . . ?
C6 C5 C4 120.7(2) . . ?
C6 C5 H5 119.6 . . ?
C4 C5 H5 119.6 . . ?
C5 C6 C7 121.4(2) . . ?
C5 C6 H6 119.3 . . ?
C7 C6 H6 119.3 . . ?
C8 C7 C6 123.2(2) . . ?
C8 C7 C2 117.9(2) . . ?
C6 C7 C2 118.9(2) . . ?
C7 C8 C9 122.0(2) . . ?
C7 C8 Br1 118.82(17) . . ?
C9 C8 Br1 119.19(18) . . ?
C8 C9 C10 123.0(2) . . ?
C8 C9 C14 117.8(2) . . ?
C10 C9 C14 119.2(2) . . ?
C11 C10 C9 121.3(2) . . ?
C11 C10 H10 119.4 . . ?
C9 C10 H10 119.4 . . ?
C10 C11 C12 120.3(2) . . ?
C10 C11 H11 119.9 . . ?
C12 C11 H11 119.9 . . ?
C13 C12 C11 120.1(2) . . ?
C13 C12 H12 119.9 . . ?
C11 C12 H12 119.9 . . ?
C12 C13 C14 122.5(2) . . ?
C12 C13 H13 118.7 . . ?
C14 C13 H13 118.7 . . ?
C1 C14 C13 119.2(2) . . ?
C1 C14 C9 124.2(2) . . ?
C13 C14 C9 116.6(2) . . ?
C28 C15 C16 113.6(2) . . ?
C28 C15 Li2 117.9(2) . . ?
C16 C15 Li2 122.5(2) . . ?
C28 C15 Li1 112.22(19) . . ?
C16 C15 Li1 113.61(19) . . ?
Li2 C15 Li1 67.89(16) . . ?
C15 C16 C17 119.1(2) . . ?
C15 C16 C21 124.3(2) . . ?
C17 C16 C21 116.6(2) . . ?
C18 C17 C16 122.8(2) . . ?
C18 C17 H17 118.6 . . ?
C16 C17 H17 118.6 . . ?
C17 C18 C19 119.6(3) . . ?
C17 C18 H18 120.2 . . ?
C19 C18 H18 120.2 . . ?
C20 C19 C18 120.6(2) . . ?
C20 C19 H19 119.7 . . ?
C18 C19 H19 119.7 . . ?
C19 C20 C21 121.3(2) . . ?
C19 C20 H20 119.4 . . ?
C21 C20 H20 119.4 . . ?
C22 C21 C20 123.3(2) . . ?
C22 C21 C16 117.6(2) . . ?
C20 C21 C16 119.1(2) . . ?
C23 C22 C21 122.2(2) . . ?
C23 C22 Br2 118.71(19) . . ?
C21 C22 Br2 119.10(18) . . ?
C22 C23 C24 123.5(2) . . ?
C22 C23 C28 117.7(2) . . ?
C24 C23 C28 118.8(2) . . ?
C25 C24 C23 121.3(2) . . ?
C25 C24 H24 119.4 . . ?
C23 C24 H24 119.4 . . ?
C24 C25 C26 120.8(3) . . ?
C24 C25 H25 119.6 . . ?
C26 C25 H25 119.6 . . ?
C27 C26 C25 119.4(3) . . ?
C27 C26 H26 120.3 . . ?
C25 C26 H26 120.3 . . ?
C26 C27 C28 123.0(2) . . ?
C26 C27 H27 118.5 . . ?
C28 C27 H27 118.5 . . ?
C15 C28 C27 118.8(2) . . ?
C15 C28 C23 124.5(2) . . ?
C27 C28 C23 116.7(2) . . ?
O1 C29 C30 105.6(2) . . ?
O1 C29 H29A 110.6 . . ?
C30 C29 H29A 110.6 . . ?
O1 C29 H29B 110.6 . . ?
C30 C29 H29B 110.6 . . ?
H29A C29 H29B 108.7 . . ?
C29 C30 C31 103.3(3) . . ?
C29 C30 H30A 111.1 . . ?
C31 C30 H30A 111.1 . . ?
C29 C30 H30B 111.1 . . ?
C31 C30 H30B 111.1 . . ?
H30A C30 H30B 109.1 . . ?
C30 C31 C32 105.6(3) . . ?
C30 C31 H31A 110.6 . . ?
C32 C31 H31A 110.6 . . ?
C30 C31 H31B 110.6 . . ?
C32 C31 H31B 110.6 . . ?
H31A C31 H31B 108.8 . . ?
O1 C32 C31 102.4(3) . . ?
O1 C32 H32A 111.3 . . ?
C31 C32 H32A 111.3 . . ?
O1 C32 H32B 111.3 . . ?
C31 C32 H32B 111.3 . . ?
H32A C32 H32B 109.2 . . ?
O2 C33 C34 105.9(2) . . ?
O2 C33 H33A 110.6 . . ?
C34 C33 H33A 110.6 . . ?
O2 C33 H33B 110.6 . . ?
C34 C33 H33B 110.6 . . ?
H33A C33 H33B 108.7 . . ?
C35 C34 C33 104.9(2) . . ?
C35 C34 H34A 110.8 . . ?
C33 C34 H34A 110.8 . . ?
C35 C34 H34B 110.8 . . ?
C33 C34 H34B 110.8 . . ?
H34A C34 H34B 108.9 . . ?
C36 C35 C34 102.6(2) . . ?
C36 C35 H35A 111.2 . . ?
C34 C35 H35A 111.2 . . ?
C36 C35 H35B 111.2 . . ?
C34 C35 H35B 111.2 . . ?
H35A C35 H35B 109.2 . . ?
O2 C36 C35 103.9(2) . . ?
O2 C36 H36A 111.0 . . ?
C35 C36 H36A 111.0 . . ?
O2 C36 H36B 111.0 . . ?
C35 C36 H36B 111.0 . . ?
H36A C36 H36B 109.0 . . ?
O3 C37 C38 104.3(2) . . ?
O3 C37 H37A 110.9 . . ?
C38 C37 H37A 110.9 . . ?
O3 C37 H37B 110.9 . . ?
C38 C37 H37B 110.9 . . ?
H37A C37 H37B 108.9 . . ?
C37 C38 C39 103.8(2) . . ?
C37 C38 H38A 111.0 . . ?
C39 C38 H38A 111.0 . . ?
C37 C38 H38B 111.0 . . ?
C39 C38 H38B 111.0 . . ?
H38A C38 H38B 109.0 . . ?
C40 C39 C38 104.3(2) . . ?
C40 C39 H39A 110.9 . . ?
C38 C39 H39A 110.9 . . ?
C40 C39 H39B 110.9 . . ?
C38 C39 H39B 110.9 . . ?
H39A C39 H39B 108.9 . . ?
O3 C40 C39 105.1(2) . . ?
O3 C40 H40A 110.7 . . ?
C39 C40 H40A 110.7 . . ?
O3 C40 H40B 110.7 . . ?
C39 C40 H40B 110.7 . . ?
H40A C40 H40B 108.8 . . ?
O4 C41 C42 105.8(2) . . ?
O4 C41 H41A 110.6 . . ?
C42 C41 H41A 110.6 . . ?
O4 C41 H41B 110.6 . . ?
C42 C41 H41B 110.6 . . ?
H41A C41 H41B 108.7 . . ?
C41 C42 C43 103.7(2) . . ?
C41 C42 H42A 111.0 . . ?
C43 C42 H42A 111.0 . . ?
C41 C42 H42B 111.0 . . ?
C43 C42 H42B 111.0 . . ?
H42A C42 H42B 109.0 . . ?
C44 C43 C42 103.9(2) . . ?
C44 C43 H43A 111.0 . . ?
C42 C43 H43A 111.0 . . ?
C44 C43 H43B 111.0 . . ?
C42 C43 H43B 111.0 . . ?
H43A C43 H43B 109.0 . . ?
O4 C44 C43 103.9(2) . . ?
O4 C44 H44A 111.0 . . ?
C43 C44 H44A 111.0 . . ?
O4 C44 H44B 111.0 . . ?
C43 C44 H44B 111.0 . . ?
H44A C44 H44B 109.0 . . ?
C58 C45 C46 114.0(2) . . ?
C58 C45 Li3 121.9(2) . . ?
C46 C45 Li3 120.40(19) . . ?
C58 C45 Li4 104.38(18) . . ?
C46 C45 Li4 117.20(19) . . ?
Li3 C45 Li4 67.76(16) . . ?
C45 C46 C47 119.4(2) . . ?
C45 C46 C51 124.4(2) . . ?
C47 C46 C51 116.2(2) . . ?
C48 C47 C46 122.7(2) . . ?
C48 C47 H47 118.7 . . ?
C46 C47 H47 118.7 . . ?
C47 C48 C49 120.2(2) . . ?
C47 C48 H48 119.9 . . ?
C49 C48 H48 119.9 . . ?
C50 C49 C48 120.1(2) . . ?
C50 C49 H49 119.9 . . ?
C48 C49 H49 119.9 . . ?
C49 C50 C51 121.3(2) . . ?
C49 C50 H50 119.3 . . ?
C51 C50 H50 119.3 . . ?
C52 C51 C50 122.9(2) . . ?
C52 C51 C46 117.6(2) . . ?
C50 C51 C46 119.5(2) . . ?
C51 C52 C53 121.9(2) . . ?
C51 C52 Br4 119.37(18) . . ?
C53 C52 Br4 118.69(17) . . ?
C52 C53 C54 123.3(2) . . ?
C52 C53 C58 117.8(2) . . ?
C54 C53 C58 118.9(2) . . ?
C55 C54 C53 121.4(2) . . ?
C55 C54 H54 119.3 . . ?
C53 C54 H54 119.3 . . ?
C54 C55 C56 120.7(2) . . ?
C54 C55 H55 119.6 . . ?
C56 C55 H55 119.6 . . ?
C57 C56 C55 119.4(2) . . ?
C57 C56 H56 120.3 . . ?
C55 C56 H56 120.3 . . ?
C56 C57 C58 123.1(2) . . ?
C56 C57 H57 118.5 . . ?
C58 C57 H57 118.5 . . ?
C45 C58 C57 119.6(2) . . ?
C45 C58 C53 124.1(2) . . ?
C57 C58 C53 116.3(2) . . ?
C72 C59 C60 114.3(2) . . ?
C72 C59 Li4 117.1(2) . . ?
C60 C59 Li4 123.30(19) . . ?
C72 C59 Li3 112.87(18) . . ?
C60 C59 Li3 111.36(18) . . ?
Li4 C59 Li3 68.06(16) . . ?
C59 C60 C61 119.8(2) . . ?
C59 C60 C65 123.9(2) . . ?
C61 C60 C65 116.4(2) . . ?
C62 C61 C60 122.8(2) . . ?
C62 C61 H61 118.6 . . ?
C60 C61 H61 118.6 . . ?
C61 C62 C63 120.0(2) . . ?
C61 C62 H62 120.0 . . ?
C63 C62 H62 120.0 . . ?
C64 C63 C62 120.3(2) . . ?
C64 C63 H63 119.8 . . ?
C62 C63 H63 119.8 . . ?
C63 C64 C65 121.5(2) . . ?
C63 C64 H64 119.2 . . ?
C65 C64 H64 119.2 . . ?
C66 C65 C64 123.3(2) . . ?
C66 C65 C60 117.8(2) . . ?
C64 C65 C60 118.9(2) . . ?
C65 C66 C67 122.1(2) . . ?
C65 C66 Br3 119.23(18) . . ?
C67 C66 Br3 118.64(17) . . ?
C66 C67 C68 123.5(2) . . ?
C66 C67 C72 117.6(2) . . ?
C68 C67 C72 118.9(2) . . ?
C69 C68 C67 121.4(2) . . ?
C69 C68 H68 119.3 . . ?
C67 C68 H68 119.3 . . ?
C68 C69 C70 120.6(2) . . ?
C68 C69 H69 119.7 . . ?
C70 C69 H69 119.7 . . ?
C71 C70 C69 119.6(2) . . ?
C71 C70 H70 120.2 . . ?
C69 C70 H70 120.2 . . ?
C70 C71 C72 122.9(2) . . ?
C70 C71 H71 118.5 . . ?
C72 C71 H71 118.5 . . ?
C59 C72 C71 119.2(2) . . ?
C59 C72 C67 124.3(2) . . ?
C71 C72 C67 116.6(2) . . ?
O5 C73 C74 105.4(2) . . ?
O5 C73 H73A 110.7 . . ?
C74 C73 H73A 110.7 . . ?
O5 C73 H73B 110.7 . . ?
C74 C73 H73B 110.7 . . ?
H73A C73 H73B 108.8 . . ?
C73 C74 C75 104.6(2) . . ?
C73 C74 H74A 110.8 . . ?
C75 C74 H74A 110.8 . . ?
C73 C74 H74B 110.8 . . ?
C75 C74 H74B 110.8 . . ?
H74A C74 H74B 108.9 . . ?
C76 C75 C74 102.9(2) . . ?
C76 C75 H75A 111.2 . . ?
C74 C75 H75A 111.2 . . ?
C76 C75 H75B 111.2 . . ?
C74 C75 H75B 111.2 . . ?
H75A C75 H75B 109.1 . . ?
O5 C76 C75 103.8(2) . . ?
O5 C76 H76A 111.0 . . ?
C75 C76 H76A 111.0 . . ?
O5 C76 H76B 111.0 . . ?
C75 C76 H76B 111.0 . . ?
H76A C76 H76B 109.0 . . ?
O6 C77 C78 104.3(2) . . ?
O6 C77 H77A 110.9 . . ?
C78 C77 H77A 110.9 . . ?
O6 C77 H77B 110.9 . . ?
C78 C77 H77B 110.9 . . ?
H77A C77 H77B 108.9 . . ?
C77 C78 C79 103.6(2) . . ?
C77 C78 H78A 111.0 . . ?
C79 C78 H78A 111.0 . . ?
C77 C78 H78B 111.0 . . ?
C79 C78 H78B 111.0 . . ?
H78A C78 H78B 109.0 . . ?
C80 C79 C78 103.9(2) . . ?
C80 C79 H79A 111.0 . . ?
C78 C79 H79A 111.0 . . ?
C80 C79 H79B 111.0 . . ?
C78 C79 H79B 111.0 . . ?
H79A C79 H79B 109.0 . . ?
O6 C80 C79 105.4(2) . . ?
O6 C80 H80A 110.7 . . ?
C79 C80 H80A 110.7 . . ?
O6 C80 H80B 110.7 . . ?
C79 C80 H80B 110.7 . . ?
H80A C80 H80B 108.8 . . ?
O7 C81 C82 105.2(2) . . ?
O7 C81 H81A 110.7 . . ?
C82 C81 H81A 110.7 . . ?
O7 C81 H81B 110.7 . . ?
C82 C81 H81B 110.7 . . ?
H81A C81 H81B 108.8 . . ?
C81 C82 C83 104.7(2) . . ?
C81 C82 H82A 110.8 . . ?
C83 C82 H82A 110.8 . . ?
C81 C82 H82B 110.8 . . ?
C83 C82 H82B 110.8 . . ?
H82A C82 H82B 108.9 . . ?
C84 C83 C82 103.1(2) . . ?
C84 C83 H83A 111.1 . . ?
C82 C83 H83A 111.1 . . ?
C84 C83 H83B 111.1 . . ?
C82 C83 H83B 111.1 . . ?
H83A C83 H83B 109.1 . . ?
O7 C84 C83 104.1(2) . . ?
O7 C84 H84A 110.9 . . ?
C83 C84 H84A 110.9 . . ?
O7 C84 H84B 110.9 . . ?
C83 C84 H84B 110.9 . . ?
H84A C84 H84B 109.0 . . ?
O8 C85 C86 104.6(2) . . ?
O8 C85 H85A 110.8 . . ?
C86 C85 H85A 110.8 . . ?
O8 C85 H85B 110.8 . . ?
C86 C85 H85B 110.8 . . ?
H85A C85 H85B 108.9 . . ?
C85 C86 C87 103.7(2) . . ?
C85 C86 H86A 111.0 . . ?
C87 C86 H86A 111.0 . . ?
C85 C86 H86B 111.0 . . ?
C87 C86 H86B 111.0 . . ?
H86A C86 H86B 109.0 . . ?
C86 C87 C88 104.1(2) . . ?
C86 C87 H87A 110.9 . . ?
C88 C87 H87A 110.9 . . ?
C86 C87 H87B 110.9 . . ?
C88 C87 H87B 110.9 . . ?
H87A C87 H87B 109.0 . . ?
O8 C88 C87 104.6(2) . . ?
O8 C88 H88A 110.8 . . ?
C87 C88 H88A 110.8 . . ?
O8 C88 H88B 110.8 . . ?
C87 C88 H88B 110.8 . . ?
H88A C88 H88B 108.9 . . ?
O2 Li1 O1 97.35(19) . . ?
O2 Li1 C1 114.1(2) . . ?
O1 Li1 C1 117.8(2) . . ?
O2 Li1 C15 108.26(19) . . ?
O1 Li1 C15 105.80(19) . . ?
C1 Li1 C15 112.21(19) . . ?
O3 Li2 O4 96.88(19) . . ?
O3 Li2 C15 110.4(2) . . ?
O4 Li2 C15 119.1(2) . . ?
O3 Li2 C1 110.79(19) . . ?
O4 Li2 C1 105.82(18) . . ?
C15 Li2 C1 112.70(19) . . ?
O6 Li3 O5 98.44(19) . . ?
O6 Li3 C45 116.9(2) . . ?
O5 Li3 C45 113.7(2) . . ?
O6 Li3 C59 105.97(19) . . ?
O5 Li3 C59 108.61(19) . . ?
C45 Li3 C59 112.06(18) . . ?
O8 Li4 O7 96.90(19) . . ?
O8 Li4 C59 117.9(2) . . ?
O7 Li4 C59 112.2(2) . . ?
O8 Li4 C45 105.70(19) . . ?
O7 Li4 C45 111.56(19) . . ?
C59 Li4 C45 111.58(18) . . ?
C32 O1 C29 104.8(2) . . ?
C32 O1 Li1 130.8(2) . . ?
C29 O1 Li1 124.1(2) . . ?
C36 O2 C33 105.29(19) . . ?
C36 O2 Li1 127.26(19) . . ?
C33 O2 Li1 119.85(19) . . ?
C37 O3 C40 104.92(18) . . ?
C37 O3 Li2 128.38(19) . . ?
C40 O3 Li2 119.02(19) . . ?
C41 O4 C44 104.74(18) . . ?
C41 O4 Li2 120.09(18) . . ?
C44 O4 Li2 134.95(19) . . ?
C73 O5 C76 104.86(18) . . ?
C73 O5 Li3 123.81(18) . . ?
C76 O5 Li3 121.09(18) . . ?
C77 O6 C80 104.41(18) . . ?
C77 O6 Li3 130.31(19) . . ?
C80 O6 Li3 124.79(19) . . ?
C84 O7 C81 104.23(18) . . ?
C84 O7 Li4 122.22(19) . . ?
C81 O7 Li4 118.60(19) . . ?
C88 O8 C85 104.82(19) . . ?
C88 O8 Li4 130.3(2) . . ?
C85 O8 Li4 124.89(19) . . ?

loop_
_geom_bond_atom_site_label_1
_geom_bond_atom_site_label_2
_geom_bond_distance
_geom_bond_site_symmetry_2
_geom_bond_publ_flag
Br1 C8 1.909(2) . ?
Br2 C22 1.913(2) . ?
Br3 C66 1.914(2) . ?
Br4 C52 1.911(2) . ?
C1 C14 1.428(3) . ?
C1 C2 1.428(3) . ?
C1 Li1 2.271(5) . ?
C1 Li2 2.368(5) . ?
C2 C3 1.438(3) . ?
C2 C7 1.444(3) . ?
C3 C4 1.363(3) . ?
C3 H3 0.9500 . ?
C4 C5 1.422(4) . ?
C4 H4 0.9500 . ?
C5 C6 1.354(4) . ?
C5 H5 0.9500 . ?
C6 C7 1.437(3) . ?
C6 H6 0.9500 . ?
C7 C8 1.394(3) . ?
C8 C9 1.404(3) . ?
C9 C10 1.437(3) . ?
C9 C14 1.443(3) . ?
C10 C11 1.359(4) . ?
C10 H10 0.9500 . ?
C11 C12 1.417(4) . ?
C11 H11 0.9500 . ?
C12 C13 1.364(4) . ?
C12 H12 0.9500 . ?
C13 C14 1.438(3) . ?
C13 H13 0.9500 . ?
C15 C28 1.427(3) . ?
C15 C16 1.428(3) . ?
C15 Li2 2.242(5) . ?
C15 Li1 2.352(5) . ?
C16 C17 1.437(3) . ?
C16 C21 1.446(3) . ?
C17 C18 1.366(4) . ?
C17 H17 0.9500 . ?
C18 C19 1.425(4) . ?
C18 H18 0.9500 . ?
C19 C20 1.358(4) . ?
C19 H19 0.9500 . ?
C20 C21 1.438(4) . ?
C20 H20 0.9500 . ?
C21 C22 1.402(4) . ?
C22 C23 1.397(4) . ?
C23 C24 1.438(4) . ?
C23 C28 1.442(3) . ?
C24 C25 1.360(4) . ?
C24 H24 0.9500 . ?
C25 C26 1.411(4) . ?
C25 H25 0.9500 . ?
C26 C27 1.365(4) . ?
C26 H26 0.9500 . ?
C27 C28 1.433(3) . ?
C27 H27 0.9500 . ?
C29 O1 1.437(3) . ?
C29 C30 1.504(4) . ?
C29 H29A 0.9900 . ?
C29 H29B 0.9900 . ?
C30 C31 1.513(6) . ?
C30 H30A 0.9900 . ?
C30 H30B 0.9900 . ?
C31 C32 1.522(5) . ?
C31 H31A 0.9900 . ?
C31 H31B 0.9900 . ?
C32 O1 1.428(3) . ?
C32 H32A 0.9900 . ?
C32 H32B 0.9900 . ?
C33 O2 1.437(3) . ?
C33 C34 1.522(4) . ?
C33 H33A 0.9900 . ?
C33 H33B 0.9900 . ?
C34 C35 1.519(4) . ?
C34 H34A 0.9900 . ?
C34 H34B 0.9900 . ?
C35 C36 1.513(4) . ?
C35 H35A 0.9900 . ?
C35 H35B 0.9900 . ?
C36 O2 1.428(3) . ?
C36 H36A 0.9900 . ?
C36 H36B 0.9900 . ?
C37 O3 1.436(3) . ?
C37 C38 1.505(4) . ?
C37 H37A 0.9900 . ?
C37 H37B 0.9900 . ?
C38 C39 1.534(4) . ?
C38 H38A 0.9900 . ?
C38 H38B 0.9900 . ?
C39 C40 1.529(4) . ?
C39 H39A 0.9900 . ?
C39 H39B 0.9900 . ?
C40 O3 1.444(3) . ?
C40 H40A 0.9900 . ?
C40 H40B 0.9900 . ?
C41 O4 1.437(3) . ?
C41 C42 1.522(3) . ?
C41 H41A 0.9900 . ?
C41 H41B 0.9900 . ?
C42 C43 1.542(4) . ?
C42 H42A 0.9900 . ?
C42 H42B 0.9900 . ?
C43 C44 1.514(4) . ?
C43 H43A 0.9900 . ?
C43 H43B 0.9900 . ?
C44 O4 1.438(3) . ?
C44 H44A 0.9900 . ?
C44 H44B 0.9900 . ?
C45 C58 1.421(3) . ?
C45 C46 1.426(3) . ?
C45 Li3 2.250(5) . ?
C45 Li4 2.362(5) . ?
C46 C47 1.441(3) . ?
C46 C51 1.444(3) . ?
C47 C48 1.362(3) . ?
C47 H47 0.9500 . ?
C48 C49 1.417(3) . ?
C48 H48 0.9500 . ?
C49 C50 1.364(3) . ?
C49 H49 0.9500 . ?
C50 C51 1.432(3) . ?
C50 H50 0.9500 . ?
C51 C52 1.401(3) . ?
C52 C53 1.404(3) . ?
C53 C54 1.430(3) . ?
C53 C58 1.448(3) . ?
C54 C55 1.354(4) . ?
C54 H54 0.9500 . ?
C55 C56 1.418(4) . ?
C55 H55 0.9500 . ?
C56 C57 1.358(4) . ?
C56 H56 0.9500 . ?
C57 C58 1.435(3) . ?
C57 H57 0.9500 . ?
C59 C72 1.419(3) . ?
C59 C60 1.424(3) . ?
C59 Li4 2.248(5) . ?
C59 Li3 2.347(5) . ?
C60 C61 1.439(3) . ?
C60 C65 1.449(3) . ?
C61 C62 1.360(4) . ?
C61 H61 0.9500 . ?
C62 C63 1.416(4) . ?
C62 H62 0.9500 . ?
C63 C64 1.358(4) . ?
C63 H63 0.9500 . ?
C64 C65 1.435(3) . ?
C64 H64 0.9500 . ?
C65 C66 1.400(3) . ?
C66 C67 1.401(3) . ?
C67 C68 1.435(3) . ?
C67 C72 1.447(3) . ?
C68 C69 1.354(4) . ?
C68 H68 0.9500 . ?
C69 C70 1.421(4) . ?
C69 H69 0.9500 . ?
C70 C71 1.360(3) . ?
C70 H70 0.9500 . ?
C71 C72 1.434(3) . ?
C71 H71 0.9500 . ?
C73 O5 1.437(3) . ?
C73 C74 1.530(4) . ?
C73 H73A 0.9900 . ?
C73 H73B 0.9900 . ?
C74 C75 1.532(4) . ?
C74 H74A 0.9900 . ?
C74 H74B 0.9900 . ?
C75 C76 1.513(4) . ?
C75 H75A 0.9900 . ?
C75 H75B 0.9900 . ?
C76 O5 1.437(3) . ?
C76 H76A 0.9900 . ?
C76 H76B 0.9900 . ?
C77 O6 1.434(3) . ?
C77 C78 1.514(4) . ?
C77 H77A 0.9900 . ?
C77 H77B 0.9900 . ?
C78 C79 1.541(4) . ?
C78 H78A 0.9900 . ?
C78 H78B 0.9900 . ?
C79 C80 1.528(4) . ?
C79 H79A 0.9900 . ?
C79 H79B 0.9900 . ?
C80 O6 1.438(3) . ?
C80 H80A 0.9900 . ?
C80 H80B 0.9900 . ?
C81 O7 1.441(3) . ?
C81 C82 1.529(4) . ?
C81 H81A 0.9900 . ?
C81 H81B 0.9900 . ?
C82 C83 1.529(4) . ?
C82 H82A 0.9900 . ?
C82 H82B 0.9900 . ?
C83 C84 1.515(4) . ?
C83 H83A 0.9900 . ?
C83 H83B 0.9900 . ?
C84 O7 1.440(3) . ?
C84 H84A 0.9900 . ?
C84 H84B 0.9900 . ?
C85 O8 1.434(3) . ?
C85 C86 1.504(4) . ?
C85 H85A 0.9900 . ?
C85 H85B 0.9900 . ?
C86 C87 1.534(5) . ?
C86 H86A 0.9900 . ?
C86 H86B 0.9900 . ?
C87 C88 1.538(4) . ?
C87 H87A 0.9900 . ?
C87 H87B 0.9900 . ?
C88 O8 1.431(3) . ?
C88 H88A 0.9900 . ?
C88 H88B 0.9900 . ?
Li1 O2 1.981(4) . ?
Li1 O1 1.993(5) . ?
Li2 O3 1.964(4) . ?
Li2 O4 1.997(4) . ?
Li3 O6 1.975(4) . ?
Li3 O5 1.999(4) . ?
Li4 O8 1.981(5) . ?
Li4 O7 1.991(4) . ?

loop_
_geom_torsion_atom_site_label_1
_geom_torsion_atom_site_label_2
_geom_torsion_atom_site_label_3
_geom_torsion_atom_site_label_4
_geom_torsion
_geom_torsion_site_symmetry_1
_geom_torsion_site_symmetry_2
_geom_torsion_site_symmetry_3
_geom_torsion_site_symmetry_4
_geom_torsion_publ_flag
C14 C1 C2 C3 177.1(2) . . . . ?
Li1 C1 C2 C3 22.2(3) . . . . ?
Li2 C1 C2 C3 -53.5(3) . . . . ?
C14 C1 C2 C7 -3.3(3) . . . . ?
Li1 C1 C2 C7 -158.2(2) . . . . ?
Li2 C1 C2 C7 126.1(2) . . . . ?
C1 C2 C3 C4 179.0(2) . . . . ?
C7 C2 C3 C4 -0.6(3) . . . . ?
C2 C3 C4 C5 -1.7(4) . . . . ?
C3 C4 C5 C6 1.9(4) . . . . ?
C4 C5 C6 C7 0.2(4) . . . . ?
C5 C6 C7 C8 178.3(2) . . . . ?
C5 C6 C7 C2 -2.5(3) . . . . ?
C1 C2 C7 C8 2.2(3) . . . . ?
C3 C2 C7 C8 -178.1(2) . . . . ?
C1 C2 C7 C6 -177.0(2) . . . . ?
C3 C2 C7 C6 2.7(3) . . . . ?
C6 C7 C8 C9 -179.9(2) . . . . ?
C2 C7 C8 C9 0.9(3) . . . . ?
C6 C7 C8 Br1 -0.2(3) . . . . ?
C2 C7 C8 Br1 -179.36(16) . . . . ?
C7 C8 C9 C10 177.7(2) . . . . ?
Br1 C8 C9 C10 -2.0(3) . . . . ?
C7 C8 C9 C14 -2.6(3) . . . . ?
Br1 C8 C9 C14 177.68(16) . . . . ?
C8 C9 C10 C11 179.2(2) . . . . ?
C14 C9 C10 C11 -0.5(4) . . . . ?
C9 C10 C11 C12 0.0(4) . . . . ?
C10 C11 C12 C13 0.1(4) . . . . ?
C11 C12 C13 C14 0.3(4) . . . . ?
C2 C1 C14 C13 -178.4(2) . . . . ?
Li1 C1 C14 C13 -23.5(3) . . . . ?
Li2 C1 C14 C13 52.6(3) . . . . ?
C2 C1 C14 C9 1.5(3) . . . . ?
Li1 C1 C14 C9 156.3(2) . . . . ?
Li2 C1 C14 C9 -127.5(2) . . . . ?
C12 C13 C14 C1 179.0(2) . . . . ?
C12 C13 C14 C9 -0.8(4) . . . . ?
C8 C9 C14 C1 1.4(3) . . . . ?
C10 C9 C14 C1 -178.9(2) . . . . ?
C8 C9 C14 C13 -178.8(2) . . . . ?
C10 C9 C14 C13 0.9(3) . . . . ?
C28 C15 C16 C17 -177.9(2) . . . . ?
Li2 C15 C16 C17 -25.7(3) . . . . ?
Li1 C15 C16 C17 52.2(3) . . . . ?
C28 C15 C16 C21 2.6(3) . . . . ?
Li2 C15 C16 C21 154.7(2) . . . . ?
Li1 C15 C16 C21 -127.4(2) . . . . ?
C15 C16 C17 C18 180.0(2) . . . . ?
C21 C16 C17 C18 -0.4(4) . . . . ?
C16 C17 C18 C19 0.1(4) . . . . ?
C17 C18 C19 C20 0.4(4) . . . . ?
C18 C19 C20 C21 -0.6(4) . . . . ?
C19 C20 C21 C22 179.9(2) . . . . ?
C19 C20 C21 C16 0.3(4) . . . . ?
C15 C16 C21 C22 0.1(3) . . . . ?
C17 C16 C21 C22 -179.5(2) . . . . ?
C15 C16 C21 C20 179.8(2) . . . . ?
C17 C16 C21 C20 0.2(3) . . . . ?
C20 C21 C22 C23 177.5(2) . . . . ?
C16 C21 C22 C23 -2.9(3) . . . . ?
C20 C21 C22 Br2 -2.8(3) . . . . ?
C16 C21 C22 Br2 176.84(17) . . . . ?
C21 C22 C23 C24 -177.3(2) . . . . ?
Br2 C22 C23 C24 3.0(3) . . . . ?
C21 C22 C23 C28 2.6(3) . . . . ?
Br2 C22 C23 C28 -177.11(16) . . . . ?
C22 C23 C24 C25 178.4(2) . . . . ?
C28 C23 C24 C25 -1.5(4) . . . . ?
C23 C24 C25 C26 0.8(4) . . . . ?
C24 C25 C26 C27 0.8(4) . . . . ?
C25 C26 C27 C28 -1.8(4) . . . . ?
C16 C15 C28 C27 176.9(2) . . . . ?
Li2 C15 C28 C27 23.4(3) . . . . ?
Li1 C15 C28 C27 -52.5(3) . . . . ?
C16 C15 C28 C23 -2.9(3) . . . . ?
Li2 C15 C28 C23 -156.4(2) . . . . ?
Li1 C15 C28 C23 127.7(2) . . . . ?
C26 C27 C28 C15 -178.7(2) . . . . ?
C26 C27 C28 C23 1.1(4) . . . . ?
C22 C23 C28 C15 0.5(3) . . . . ?
C24 C23 C28 C15 -179.6(2) . . . . ?
C22 C23 C28 C27 -179.3(2) . . . . ?
C24 C23 C28 C27 0.6(3) . . . . ?
O1 C29 C30 C31 21.0(3) . . . . ?
C29 C30 C31 C32 4.6(4) . . . . ?
C30 C31 C32 O1 -28.5(3) . . . . ?
O2 C33 C34 C35 8.7(3) . . . . ?
C33 C34 C35 C36 16.2(3) . . . . ?
C34 C35 C36 O2 -36.0(3) . . . . ?
O3 C37 C38 C39 -31.6(3) . . . . ?
C37 C38 C39 C40 9.2(3) . . . . ?
C38 C39 C40 O3 16.1(3) . . . . ?
O4 C41 C42 C43 17.7(3) . . . . ?
C41 C42 C43 C44 7.9(3) . . . . ?
C42 C43 C44 O4 -30.8(3) . . . . ?
C58 C45 C46 C47 178.3(2) . . . . ?
Li3 C45 C46 C47 19.5(3) . . . . ?
Li4 C45 C46 C47 -59.4(3) . . . . ?
C58 C45 C46 C51 -0.8(3) . . . . ?
Li3 C45 C46 C51 -159.6(2) . . . . ?
Li4 C45 C46 C51 121.5(2) . . . . ?
C45 C46 C47 C48 -177.9(2) . . . . ?
C51 C46 C47 C48 1.3(3) . . . . ?
C46 C47 C48 C49 -0.7(4) . . . . ?
C47 C48 C49 C50 -0.2(4) . . . . ?
C48 C49 C50 C51 0.4(4) . . . . ?
C49 C50 C51 C52 -179.0(2) . . . . ?
C49 C50 C51 C46 0.2(3) . . . . ?
C45 C46 C51 C52 -2.6(3) . . . . ?
C47 C46 C51 C52 178.2(2) . . . . ?
C45 C46 C51 C50 178.1(2) . . . . ?
C47 C46 C51 C50 -1.0(3) . . . . ?
C50 C51 C52 C53 -177.9(2) . . . . ?
C46 C51 C52 C53 2.9(3) . . . . ?
C50 C51 C52 Br4 1.6(3) . . . . ?
C46 C51 C52 Br4 -177.64(16) . . . . ?
C51 C52 C53 C54 -179.0(2) . . . . ?
Br4 C52 C53 C54 1.6(3) . . . . ?
C51 C52 C53 C58 0.2(3) . . . . ?
Br4 C52 C53 C58 -179.25(16) . . . . ?
C52 C53 C54 C55 -178.8(2) . . . . ?
C58 C53 C54 C55 2.0(3) . . . . ?
C53 C54 C55 C56 1.3(4) . . . . ?
C54 C55 C56 C57 -2.4(4) . . . . ?
C55 C56 C57 C58 0.2(4) . . . . ?
C46 C45 C58 C57 -176.7(2) . . . . ?
Li3 C45 C58 C57 -18.3(3) . . . . ?
Li4 C45 C58 C57 54.2(3) . . . . ?
C46 C45 C58 C53 4.3(3) . . . . ?
Li3 C45 C58 C53 162.7(2) . . . . ?
Li4 C45 C58 C53 -124.8(2) . . . . ?
C56 C57 C58 C45 -176.2(2) . . . . ?
C56 C57 C58 C53 2.9(3) . . . . ?
C52 C53 C58 C45 -4.1(3) . . . . ?
C54 C53 C58 C45 175.1(2) . . . . ?
C52 C53 C58 C57 176.8(2) . . . . ?
C54 C53 C58 C57 -4.0(3) . . . . ?
C72 C59 C60 C61 -177.7(2) . . . . ?
Li4 C59 C60 C61 -24.1(3) . . . . ?
Li3 C59 C60 C61 53.0(3) . . . . ?
C72 C59 C60 C65 2.9(3) . . . . ?
Li4 C59 C60 C65 156.4(2) . . . . ?
Li3 C59 C60 C65 -126.5(2) . . . . ?
C59 C60 C61 C62 -179.2(2) . . . . ?
C65 C60 C61 C62 0.3(3) . . . . ?
C60 C61 C62 C63 0.7(4) . . . . ?
C61 C62 C63 C64 -0.8(4) . . . . ?
C62 C63 C64 C65 0.0(4) . . . . ?
C63 C64 C65 C66 -179.4(2) . . . . ?
C63 C64 C65 C60 1.0(3) . . . . ?
C59 C60 C65 C66 -1.3(3) . . . . ?
C61 C60 C65 C66 179.3(2) . . . . ?
C59 C60 C65 C64 178.4(2) . . . . ?
C61 C60 C65 C64 -1.0(3) . . . . ?
C64 C65 C66 C67 178.7(2) . . . . ?
C60 C65 C66 C67 -1.7(3) . . . . ?
C64 C65 C66 Br3 -1.2(3) . . . . ?
C60 C65 C66 Br3 178.40(16) . . . . ?
C65 C66 C67 C68 -176.9(2) . . . . ?
Br3 C66 C67 C68 3.0(3) . . . . ?
C65 C66 C67 C72 2.6(3) . . . . ?
Br3 C66 C67 C72 -177.48(16) . . . . ?
C66 C67 C68 C69 -180.0(2) . . . . ?
C72 C67 C68 C69 0.5(4) . . . . ?
C67 C68 C69 C70 0.6(4) . . . . ?
C68 C69 C70 C71 -0.7(4) . . . . ?
C69 C70 C71 C72 -0.3(4) . . . . ?
C60 C59 C72 C71 178.3(2) . . . . ?
Li4 C59 C72 C71 23.1(3) . . . . ?
Li3 C59 C72 C71 -53.1(3) . . . . ?
C60 C59 C72 C67 -1.9(3) . . . . ?
Li4 C59 C72 C67 -157.1(2) . . . . ?
Li3 C59 C72 C67 126.7(2) . . . . ?
C70 C71 C72 C59 -178.9(2) . . . . ?
C70 C71 C72 C67 1.3(3) . . . . ?
C66 C67 C72 C59 -0.7(3) . . . . ?
C68 C67 C72 C59 178.8(2) . . . . ?
C66 C67 C72 C71 179.1(2) . . . . ?
C68 C67 C72 C71 -1.4(3) . . . . ?
O5 C73 C74 C75 13.0(3) . . . . ?
C73 C74 C75 C76 12.9(3) . . . . ?
C74 C75 C76 O5 -34.5(3) . . . . ?
O6 C77 C78 C79 30.8(3) . . . . ?
C77 C78 C79 C80 -7.3(3) . . . . ?
C78 C79 C80 O6 -18.5(3) . . . . ?
O7 C81 C82 C83 16.3(3) . . . . ?
C81 C82 C83 C84 9.8(3) . . . . ?
C82 C83 C84 O7 -32.8(3) . . . . ?
O8 C85 C86 C87 30.0(3) . . . . ?
C85 C86 C87 C88 -6.5(3) . . . . ?
C86 C87 C88 O8 -19.1(3) . . . . ?
C14 C1 Li1 O2 -18.2(3) . . . . ?
C2 C1 Li1 O2 134.9(2) . . . . ?
Li2 C1 Li1 O2 -122.2(2) . . . . ?
C14 C1 Li1 O1 -131.4(2) . . . . ?
C2 C1 Li1 O1 21.7(3) . . . . ?
Li2 C1 Li1 O1 124.6(2) . . . . ?
C14 C1 Li1 C15 105.3(2) . . . . ?
C2 C1 Li1 C15 -101.6(2) . . . . ?
Li2 C1 Li1 C15 1.38(17) . . . . ?
C28 C15 Li1 O2 -122.4(2) . . . . ?
C16 C15 Li1 O2 8.2(3) . . . . ?
Li2 C15 Li1 O2 125.3(2) . . . . ?
C28 C15 Li1 O1 -18.9(3) . . . . ?
C16 C15 Li1 O1 111.7(2) . . . . ?
Li2 C15 Li1 O1 -131.2(2) . . . . ?
C28 C15 Li1 C1 110.9(2) . . . . ?
C16 C15 Li1 C1 -118.5(2) . . . . ?
Li2 C15 Li1 C1 -1.45(18) . . . . ?
C28 C15 Li2 O3 132.6(2) . . . . ?
C16 C15 Li2 O3 -18.4(3) . . . . ?
Li1 C15 Li2 O3 -123.1(2) . . . . ?
C28 C15 Li2 O4 21.9(3) . . . . ?
C16 C15 Li2 O4 -129.1(2) . . . . ?
Li1 C15 Li2 O4 126.2(3) . . . . ?
C28 C15 Li2 C1 -102.9(2) . . . . ?
C16 C15 Li2 C1 106.1(2) . . . . ?
Li1 C15 Li2 C1 1.40(17) . . . . ?
C14 C1 Li2 O3 7.9(3) . . . . ?
C2 C1 Li2 O3 -121.9(2) . . . . ?
Li1 C1 Li2 O3 122.8(2) . . . . ?
C14 C1 Li2 O4 111.8(2) . . . . ?
C2 C1 Li2 O4 -18.0(3) . . . . ?
Li1 C1 Li2 O4 -133.2(2) . . . . ?
C14 C1 Li2 C15 -116.4(2) . . . . ?
C2 C1 Li2 C15 113.8(2) . . . . ?
Li1 C1 Li2 C15 -1.46(18) . . . . ?
C58 C45 Li3 O6 -138.2(2) . . . . ?
C46 C45 Li3 O6 18.8(3) . . . . ?
Li4 C45 Li3 O6 128.3(2) . . . . ?
C58 C45 Li3 O5 -24.5(3) . . . . ?
C46 C45 Li3 O5 132.6(2) . . . . ?
Li4 C45 Li3 O5 -118.0(2) . . . . ?
C58 C45 Li3 C59 99.2(2) . . . . ?
C46 C45 Li3 C59 -103.7(2) . . . . ?
Li4 C45 Li3 C59 5.69(17) . . . . ?
C72 C59 Li3 O6 -23.2(3) . . . . ?
C60 C59 Li3 O6 106.9(2) . . . . ?
Li4 C59 Li3 O6 -134.5(2) . . . . ?
C72 C59 Li3 O5 -128.1(2) . . . . ?
C60 C59 Li3 O5 2.0(3) . . . . ?
Li4 C59 Li3 O5 120.5(2) . . . . ?
C72 C59 Li3 C45 105.4(2) . . . . ?
C60 C59 Li3 C45 -124.5(2) . . . . ?
Li4 C59 Li3 C45 -5.96(18) . . . . ?
C72 C59 Li4 O8 23.0(3) . . . . ?
C60 C59 Li4 O8 -129.9(2) . . . . ?
Li3 C59 Li4 O8 128.3(3) . . . . ?
C72 C59 Li4 O7 134.3(2) . . . . ?
C60 C59 Li4 O7 -18.5(3) . . . . ?
Li3 C59 Li4 O7 -120.4(2) . . . . ?
C72 C59 Li4 C45 -99.7(2) . . . . ?
C60 C59 Li4 C45 107.5(2) . . . . ?
Li3 C59 Li4 C45 5.66(17) . . . . ?
C58 C45 Li4 O8 105.7(2) . . . . ?
C46 C45 Li4 O8 -21.4(3) . . . . ?
Li3 C45 Li4 O8 -135.3(2) . . . . ?
C58 C45 Li4 O7 1.5(3) . . . . ?
C46 C45 Li4 O7 -125.6(2) . . . . ?
Li3 C45 Li4 O7 120.5(2) . . . . ?
C58 C45 Li4 C59 -124.9(2) . . . . ?
C46 C45 Li4 C59 107.9(2) . . . . ?
Li3 C45 Li4 C59 -5.92(18) . . . . ?
C31 C32 O1 C29 42.4(3) . . . . ?
C31 C32 O1 Li1 -143.6(3) . . . . ?
C30 C29 O1 C32 -40.6(3) . . . . ?
C30 C29 O1 Li1 144.9(2) . . . . ?
O2 Li1 O1 C32 -102.6(3) . . . . ?
C1 Li1 O1 C32 19.6(4) . . . . ?
C15 Li1 O1 C32 146.0(2) . . . . ?
O2 Li1 O1 C29 70.4(3) . . . . ?
C1 Li1 O1 C29 -167.4(2) . . . . ?
C15 Li1 O1 C29 -41.0(3) . . . . ?
C35 C36 O2 C33 43.0(3) . . . . ?
C35 C36 O2 Li1 -168.1(2) . . . . ?
C34 C33 O2 C36 -32.2(3) . . . . ?
C34 C33 O2 Li1 176.1(2) . . . . ?
O1 Li1 O2 C36 -66.1(3) . . . . ?
C1 Li1 O2 C36 169.0(2) . . . . ?
C15 Li1 O2 C36 43.3(3) . . . . ?
O1 Li1 O2 C33 78.9(2) . . . . ?
C1 Li1 O2 C33 -46.1(3) . . . . ?
C15 Li1 O2 C33 -171.7(2) . . . . ?
C38 C37 O3 C40 43.1(2) . . . . ?
C38 C37 O3 Li2 -168.5(2) . . . . ?
C39 C40 O3 C37 -36.8(3) . . . . ?
C39 C40 O3 Li2 171.2(2) . . . . ?
O4 Li2 O3 C37 -69.4(3) . . . . ?
C15 Li2 O3 C37 166.0(2) . . . . ?
C1 Li2 O3 C37 40.4(3) . . . . ?
O4 Li2 O3 C40 75.2(2) . . . . ?
C15 Li2 O3 C40 -49.4(3) . . . . ?
C1 Li2 O3 C40 -174.97(18) . . . . ?
C42 C41 O4 C44 -38.2(2) . . . . ?
C42 C41 O4 Li2 146.4(2) . . . . ?
C43 C44 O4 C41 43.2(3) . . . . ?
C43 C44 O4 Li2 -142.5(3) . . . . ?
O3 Li2 O4 C41 68.7(2) . . . . ?
C15 Li2 O4 C41 -173.3(2) . . . . ?
C1 Li2 O4 C41 -45.3(3) . . . . ?
O3 Li2 O4 C44 -105.0(3) . . . . ?
C15 Li2 O4 C44 13.0(4) . . . . ?
C1 Li2 O4 C44 141.1(2) . . . . ?
C74 C73 O5 C76 -35.6(3) . . . . ?
C74 C73 O5 Li3 179.3(2) . . . . ?
C75 C76 O5 C73 44.3(2) . . . . ?
C75 C76 O5 Li3 -169.3(2) . . . . ?
O6 Li3 O5 C73 84.1(2) . . . . ?
C45 Li3 O5 C73 -40.3(3) . . . . ?
C59 Li3 O5 C73 -165.80(19) . . . . ?
O6 Li3 O5 C76 -55.7(3) . . . . ?
C45 Li3 O5 C76 179.87(19) . . . . ?
C59 Li3 O5 C76 54.4(3) . . . . ?
C78 C77 O6 C80 -43.8(2) . . . . ?
C78 C77 O6 Li3 144.1(2) . . . . ?
C79 C80 O6 C77 38.9(3) . . . . ?
C79 C80 O6 Li3 -148.4(2) . . . . ?
O5 Li3 O6 C77 83.1(3) . . . . ?
C45 Li3 O6 C77 -154.8(2) . . . . ?
C59 Li3 O6 C77 -29.1(3) . . . . ?
O5 Li3 O6 C80 -87.6(2) . . . . ?
C45 Li3 O6 C80 34.5(3) . . . . ?
C59 Li3 O6 C80 160.20(19) . . . . ?
C83 C84 O7 C81 44.5(2) . . . . ?
C83 C84 O7 Li4 -177.5(2) . . . . ?
C82 C81 O7 C84 -37.7(3) . . . . ?
C82 C81 O7 Li4 -177.6(2) . . . . ?
O8 Li4 O7 C84 -53.2(3) . . . . ?
C59 Li4 O7 C84 -177.25(19) . . . . ?
C45 Li4 O7 C84 56.7(3) . . . . ?
O8 Li4 O7 C81 79.2(2) . . . . ?
C59 Li4 O7 C81 -44.8(3) . . . . ?
C45 Li4 O7 C81 -170.91(19) . . . . ?
C87 C88 O8 C85 38.9(3) . . . . ?
C87 C88 O8 Li4 -140.9(2) . . . . ?
C86 C85 O8 C88 -43.7(3) . . . . ?
C86 C85 O8 Li4 136.1(2) . . . . ?
O7 Li4 O8 C88 -97.5(3) . . . . ?
C59 Li4 O8 C88 22.2(4) . . . . ?
C45 Li4 O8 C88 147.8(2) . . . . ?
O7 Li4 O8 C85 82.8(3) . . . . ?
C59 Li4 O8 C85 -157.5(2) . . . . ?
C45 Li4 O8 C85 -31.9(3) . . . . ?
